data_2201007
loop_
_publ_author_name
'B. Sridhar'
'N. Srinivasan'
'R. K. Rajaram'

_publ_section_title
;
 Bis(<small>L</small>-glutamic acid) sulfate hemihydrate
;
_journal_issue 3
_journal_name_full 'Acta Crystallographica Section E'
_journal_page_first o272
_journal_page_last o276
_journal_paper_doi 10.1107/S1600536802002234
_journal_volume 58
_journal_year 2002
_chemical_formula_iupac '2C5 H10 N1 O4 1+, SO4 2-, 0.5H2 O'
_chemical_formula_moiety '2C5 H10 N1 O4 1+, SO4 2-, 0.5H2 O'
_chemical_formula_sum 'C10 H21 N2 O12.5 S'
_chemical_formula_weight 401.35
_chemical_name_common ' Bis(L-glutamic acid) sulfate hemihydrate'
_chemical_name_systematic
;
Bis(L-glutamic acid) sulfate hemihydrate
;
_space_group_IT_number 1
_symmetry_cell_setting triclinic
_symmetry_space_group_name_Hall 'P 1'
_symmetry_space_group_name_H-M 'P 1'
_atom_sites_solution_hydrogens geom
_atom_sites_solution_primary direct
_atom_sites_solution_secondary difmap
_audit_creation_method SHELXL-97
_cell_angle_alpha 79.090(10)
_cell_angle_beta 62.050(10)
_cell_angle_gamma 65.880(10)
_cell_formula_units_Z 4
_cell_length_a 12.536(2)
_cell_length_b 12.596(2)
_cell_length_c 13.306(2)
_cell_measurement_reflns_used 25
_cell_measurement_temperature 293(2)
_cell_measurement_theta_max 13.6
_cell_measurement_theta_min 11.3
_cell_volume 1693.9(5)
_computing_cell_refinement 'CAD-4 Software'
_computing_data_collection 'CAD-4 Software (Enraf-Nonius, 1989)'
_computing_data_reduction 'CAD-4 Software'
_computing_molecular_graphics 'PLATON (Spek, 1999)'
_computing_publication_material SHELXL97
_computing_structure_refinement 'SHELXL97 (Sheldrick, 1997)'
_computing_structure_solution 'SHELXS97 (Sheldrick, 1997)'
_diffrn_ambient_temperature 293(2)
_diffrn_measured_fraction_theta_full 1.000
_diffrn_measured_fraction_theta_max 1.000
_diffrn_measurement_device_type 'Enraf-Nonius CAD-4'
_diffrn_measurement_method \w-2\q
_diffrn_radiation_monochromator graphite
_diffrn_radiation_source 'fine-focus sealed tube'
_diffrn_radiation_type MoK\a
_diffrn_radiation_wavelength .71073
_diffrn_reflns_av_R_equivalents .000
_diffrn_reflns_av_sigmaI/netI .016
_diffrn_reflns_limit_h_max 14
_diffrn_reflns_limit_h_min 0
_diffrn_reflns_limit_k_max 14
_diffrn_reflns_limit_k_min -13
_diffrn_reflns_limit_l_max 15
_diffrn_reflns_limit_l_min -13
_diffrn_reflns_number 6238
_diffrn_reflns_theta_full 25.0
_diffrn_reflns_theta_max 25.0
_diffrn_reflns_theta_min 1.7
_diffrn_standards_decay_% 0
_diffrn_standards_interval_time 60
_diffrn_standards_number 3
_exptl_absorpt_coefficient_mu .26
_exptl_absorpt_correction_T_max .776
_exptl_absorpt_correction_T_min .730
_exptl_absorpt_correction_type '\y scan'
_exptl_absorpt_process_details '(North et al., 1968)'
_exptl_crystal_colour colorless
_exptl_crystal_density_diffrn 1.574
_exptl_crystal_density_meas 1.568
_exptl_crystal_density_method 'flotation in carbon tetrachloride and xylene'
_exptl_crystal_description needle
_exptl_crystal_F_000 844
_exptl_crystal_size_max .6
_exptl_crystal_size_mid .6
_exptl_crystal_size_min .5
_refine_diff_density_max .42
_refine_diff_density_min -.32
_refine_ls_abs_structure_details 'Flack, (1983); 298 Friedel pairs'
_refine_ls_abs_structure_Flack .06(6)
_refine_ls_extinction_coef .0219(11)
_refine_ls_extinction_expression Fc^*^=kFc[1+0.001xFc^2^\l^3^/sin(2\q)]^-1/4^
_refine_ls_extinction_method SHELXL97
_refine_ls_goodness_of_fit_ref 1.03
_refine_ls_hydrogen_treatment mixed
_refine_ls_matrix_type full
_refine_ls_number_parameters 936
_refine_ls_number_reflns 6238
_refine_ls_number_restraints 3
_refine_ls_restrained_S_all 1.03
_refine_ls_R_factor_all .037
_refine_ls_R_factor_gt .033
_refine_ls_shift/su_max <0.001
_refine_ls_shift/su_mean .000
_refine_ls_structure_factor_coef Fsqd
_refine_ls_weighting_details 'calc w = 1/[\s^2^(Fo^2^)+(0.055P)^2^+0.7347P] where P = (Fo^2^+2Fc^2^)/3'
_refine_ls_weighting_scheme calc
_refine_ls_wR_factor_gt .085
_refine_ls_wR_factor_ref .087
_reflns_number_gt 5814
_reflns_number_total 6238
_reflns_threshold_expression I>2\s(I)
_cod_data_source_file ya6087.cif
_cod_data_source_block I
_cod_depositor_comments
;
The following automatic conversions were performed:
'_symmetry_cell_setting' value 'Triclinic' changed to 'triclinic'
according to '/home/saulius/struct/CIF-dictionaries/cif_core.dic'
dictionary named 'cif_core.dic' version 2.4.1 from 2010-06-29.

Automatic conversion script
Id: cif_fix_enum 1527 2010-12-29 10:47:43Z saulius 

The following automatic conversions were performed:

'_symmetry_cell_setting' value 'Triclinic' changed to 'triclinic'
according to /home/saulius/struct/CIF-dictionaries/cif_core.dic
dictionary named 'cif_core.dic' version 2.4.1 from 2010-06-29.

Automatic conversion script
Id: cif_fix_values 1715 2011-07-08 13:25:40Z adriana 
;
_cod_original_formula_sum 'C10 H21 N2 O12.50 S'
_cod_database_code 2201007
_cod_database_fobs_code 2201007

loop_
_symmetry_equiv_pos_as_xyz
'x, y, z'

loop_
_atom_site_label
_atom_site_fract_x
_atom_site_fract_y
_atom_site_fract_z
_atom_site_U_iso_or_equiv
_atom_site_adp_type
_atom_site_calc_flag
_atom_site_refinement_flags
_atom_site_occupancy
_atom_site_disorder_assembly
_atom_site_disorder_group
_atom_site_type_symbol
S1 .89414(8) .83198(7) .55962(7) .0280(2) Uani d . 1 . . S
O11 .9579(3) .8278(5) .6275(3) .0851(15) Uani d . 1 . . O
O12 .9784(3) .8449(3) .4415(2) .0557(8) Uani d . 1 . . O
O13 .8625(4) .7303(3) .5734(4) .0833(14) Uani d . 1 . . O
O14 .7679(3) .9309(3) .6012(2) .0473(7) Uani d . 1 . . O
S2 .39345(9) .07025(7) .82172(8) .0292(2) Uani d . 1 . . S
O21 .4676(3) .0820(3) .7006(2) .0468(7) Uani d . 1 . . O
O22 .4032(4) -.0497(3) .8480(4) .0870(16) Uani d . 1 . . O
O23 .4436(3) .1050(4) .8846(3) .0763(13) Uani d . 1 . . O
O24 .2566(3) .1465(2) .8577(2) .0384(6) Uani d . 1 . . O
S3 .35802(8) .55049(7) .35519(7) .02470(19) Uani d . 1 . . S
O31 .4005(3) .6452(3) .3437(3) .0454(7) Uani d . 1 . . O
O32 .4490(3) .4403(2) .3754(2) .0395(6) Uani d . 1 . . O
O33 .3487(3) .5374(2) .2528(2) .0406(7) Uani d . 1 . . O
O34 .2267(3) .5790(3) .4510(2) .0427(7) Uani d . 1 . . O
S4 .86182(8) .30737(8) .07589(7) .0279(2) Uani d . 1 . . S
O41 .9563(3) .2206(3) .1131(3) .0555(8) Uani d . 1 . . O
O42 .9182(3) .3919(3) .0036(3) .0478(7) Uani d . 1 . . O
O43 .7382(3) .3642(3) .1714(3) .0497(8) Uani d . 1 . . O
O44 .8350(3) .2476(3) .0105(3) .0529(8) Uani d . 1 . . O
O11A .0725(3) .4852(3) .1525(3) .0494(7) Uani d . 1 . . O
O11B .2397(3) .5417(3) .0450(3) .0558(9) Uani d . 1 . . O
H1B .2002 .5925 .0937 .084 Uiso calc R 1 . . H
C111 .1746(4) .4748(3) .0693(3) .0345(8) Uani d . 1 . . C
C112 .2422(4) .3794(3) -.0173(3) .0316(8) Uani d . 1 . . C
H112 .3250 .3317 -.0143 .038 Uiso calc R 1 . . H
N111 .1664(3) .3038(3) .0194(3) .0327(7) Uani d . 1 . . N
H11A .1938 .2584 -.0383 .049 Uiso calc R 1 . . H
H11B .0826 .3476 .0414 .049 Uiso calc R 1 . . H
H11C .1771 .2598 .0772 .049 Uiso calc R 1 . . H
C113 .2755(4) .4177(4) -.1405(3) .0381(9) Uani d . 1 . . C
H11D .3288 .4638 -.1616 .046 Uiso calc R 1 . . H
H11E .3267 .3492 -.1888 .046 Uiso calc R 1 . . H
C114 .1597(5) .4871(5) -.1625(4) .0590(13) Uani d . 1 . . C
H11F .1044 .5526 -.1103 .071 Uiso calc R 1 . . H
H11G .1102 .4391 -.1487 .071 Uiso calc R 1 . . H
C115 .1988(4) .5317(4) -.2841(4) .0398(9) Uani d . 1 . . C
O11C .2575(3) .5963(3) -.3217(3) .0448(7) Uani d . 1 . . O
O11D .1605(3) .4979(3) -.3441(3) .0544(8) Uani d . 1 . . O
H1H .1854 .5251 -.4084 .082 Uiso calc R 1 . . H
O21A -.1021(3) -.0092(3) .8785(3) .0467(7) Uani d . 1 . . O
O21B .0550(4) -.1851(3) .8477(3) .0607(9) Uani d . 1 . . O
H2B .0047 -.2041 .8388 .091 Uiso calc R 1 . . H
C211 .0047(4) -.0744(3) .8680(3) .0325(8) Uani d . 1 . . C
C212 .0941(4) -.0340(3) .8853(3) .0302(8) Uani d . 1 . . C
H21A .1850 -.0800 .8372 .036 Uiso calc R 1 . . H
N222 .0663(3) .0902(3) .8553(3) .0301(7) Uani d . 1 . . N
H22A .1185 .1141 .8653 .045 Uiso calc R 1 . . H
H22B -.0160 .1317 .8997 .045 Uiso calc R 1 . . H
H22C .0799 .0999 .7829 .045 Uiso calc R 1 . . H
C213 .0695(5) -.0457(4) 1.0112(3) .0453(10) Uani d . 1 . . C
H21B .1163 -.0076 1.0227 .054 Uiso calc R 1 . . H
H21C -.0224 -.0071 1.0590 .054 Uiso calc R 1 . . H
C214 .1115(10) -.1680(5) 1.0450(5) .118(4) Uani d . 1 . . C
H21D .2057 -.2008 1.0072 .142 Uiso calc R 1 . . H
H21E .0806 -.2086 1.0158 .142 Uiso calc R 1 . . H
C215 .0692(6) -.1950(4) 1.1706(4) .0544(13) Uani d . 1 . . C
O21C .1025(4) -.2908(3) 1.1994(3) .0542(8) Uani d . 1 . . O
O21D -.0002(5) -.1038(3) 1.2394(3) .0836(15) Uani d . 1 . . O
H2F -.0188 -.1259 1.3055 .125 Uiso calc R 1 . . H
O31A .3345(3) .2939(3) .1785(3) .0475(7) Uani d . 1 . . O
O31B .4258(3) .1011(3) .1653(3) .0548(9) Uani d . 1 . . O
H3B .3589 .1073 .1637 .082 Uiso calc R 1 . . H
C311 .4226(4) .2048(3) .1729(3) .0315(8) Uani d . 1 . . C
C312 .5440(3) .1986(3) .1766(3) .0259(7) Uani d . 1 . . C
H31A .6203 .1458 .1166 .031 Uiso calc R 1 . . H
N333 .5484(3) .3168(3) .1538(3) .0285(6) Uani d . 1 . . N
H33A .6131 .3177 .1644 .043 Uiso calc R 1 . . H
H33B .4735 .3674 .2011 .043 Uiso calc R 1 . . H
H33C .5612 .3365 .0824 .043 Uiso calc R 1 . . H
C313 .5421(4) .1518(4) .2918(3) .0340(8) Uani d . 1 . . C
H31B .4682 .2058 .3507 .041 Uiso calc R 1 . . H
H31C .5296 .0783 .3056 .041 Uiso calc R 1 . . H
C314 .6635(5) .1333(4) .3017(4) .0431(10) Uani d . 1 . . C
H31D .7388 .1006 .2311 .052 Uiso calc R 1 . . H
H31E .6617 .2077 .3138 .052 Uiso calc R 1 . . H
C315 .6756(4) .0529(3) .3985(3) .0355(9) Uani d . 1 . . C
O31C .6642(4) -.0410(3) .4133(3) .0578(9) Uani d . 1 . . O
O31D .6979(3) .0923(2) .4660(2) .0477(8) Uani d . 1 . . O
H3F .7032 .0449 .5166 .072 Uiso calc R 1 . . H
O41A .6074(3) .2339(3) .9270(2) .0437(7) Uani d . 1 . . O
O41B .7360(4) .3273(3) .8054(2) .0531(8) Uani d . 1 . . O
H4B .6961 .3743 .8577 .080 Uiso calc R 1 . . H
C411 .6931(4) .2412(3) .8368(3) .0318(8) Uani d . 1 . . C
C412 .7642(3) .1516(3) .7427(3) .0282(8) Uani d . 1 . . C
H41A .8559 .1175 .7278 .034 Uiso calc R 1 . . H
N444 .7108(3) .0570(3) .7842(3) .0306(7) Uani d . 1 . . N
H44A .7364 .0137 .7255 .046 Uiso calc R 1 . . H
H44B .6244 .0882 .8183 .046 Uiso calc R 1 . . H
H44C .7398 .0126 .8334 .046 Uiso calc R 1 . . H
C413 .7568(3) .2072(3) .6321(3) .0285(7) Uani d . 1 . . C
H41B .8042 .2593 .6035 .034 Uiso calc R 1 . . H
H41C .7987 .1467 .5757 .034 Uiso calc R 1 . . H
C414 .6186(4) .2747(3) .6473(3) .0309(8) Uani d . 1 . . C
H41D .5728 .2214 .6732 .037 Uiso calc R 1 . . H
H41E .5760 .3323 .7066 .037 Uiso calc R 1 . . H
C415 .6060(4) .3351(3) .5430(3) .0282(7) Uani d . 1 . . C
O41C .6914(3) .3585(2) .4601(2) .0370(6) Uani d . 1 . . O
O41D .4898(3) .3614(2) .5526(2) .0404(7) Uani d . 1 . . O
H4F .4850 .3944 .4947 .061 Uiso calc R 1 . . H
O51A .1523(3) .0100(2) .6287(2) .0385(6) Uani d . 1 . . O
O51B .3267(3) .0384(3) .4872(3) .0544(9) Uani d . 1 . . O
H5B .3082 .0900 .5286 .082 Uiso calc R 1 . . H
C511 .2441(4) -.0133(3) .5373(3) .0298(8) Uani d . 1 . . C
C512 .2775(3) -.1087(3) .4615(3) .0263(7) Uani d . 1 . . C
H51A .3713 -.1530 .4316 .032 Uiso calc R 1 . . H
N555 .2099(3) -.1885(3) .5303(3) .0312(7) Uani d . 1 . . N
H55A .2441 -.2535 .4911 .047 Uiso calc R 1 . . H
H55B .1259 -.1544 .5467 .047 Uiso calc R 1 . . H
H55C .2191 -.2057 .5945 .047 Uiso calc R 1 . . H
C513 .2459(4) -.0574(3) .3598(3) .0300(8) Uani d . 1 . . C
H51B .3133 -.0296 .3045 .036 Uiso calc R 1 . . H
H51C .2484 -.1193 .3240 .036 Uiso calc R 1 . . H
C514 .1159(4) .0410(3) .3886(3) .0332(8) Uani d . 1 . . C
H51D .0476 .0103 .4330 .040 Uiso calc R 1 . . H
H51E .1069 .0972 .4356 .040 Uiso calc R 1 . . H
C515 .0975(4) .1022(3) .2860(3) .0306(8) Uani d . 1 . . C
O51C .1830(3) .1266(3) .2023(2) .0425(7) Uani d . 1 . . O
O51D -.0180(3) .1290(3) .2961(2) .0403(7) Uani d . 1 . . O
H5F -.0229 .1620 .2382 .060 Uiso calc R 1 . . H
O61A .8369(3) .5348(2) .4112(2) .0395(6) Uani d . 1 . . O
O61B .9292(3) .3415(2) .4107(3) .0435(7) Uani d . 1 . . O
H6B .8617 .3449 .4124 .065 Uiso calc R 1 . . H
C611 .9269(4) .4469(3) .4078(3) .0285(8) Uani d . 1 . . C
C612 1.0502(3) .4451(3) .4043(3) .0285(7) Uani d . 1 . . C
H61A 1.1244 .4009 .3371 .034 Uiso calc R 1 . . H
N666 1.0443(3) .5678(3) .3925(3) .0365(8) Uani d . 1 . . N
H66A 1.1110 .5694 .3992 .055 Uiso calc R 1 . . H
H66B .9702 .6117 .4467 .055 Uiso calc R 1 . . H
H66C 1.0482 .5952 .3246 .055 Uiso calc R 1 . . H
C613 1.0684(3) .3875(3) .5101(3) .0271(7) Uani d . 1 . . C
H61B 1.0783 .3067 .5122 .032 Uiso calc R 1 . . H
H61C 1.1477 .3889 .5047 .032 Uiso calc R 1 . . H
C614 .9554(4) .4468(3) .6203(3) .0308(8) Uani d . 1 . . C
H61D .9453 .5277 .6175 .037 Uiso calc R 1 . . H
H61E .8764 .4450 .6253 .037 Uiso calc R 1 . . H
C615 .9708(4) .3927(3) .7254(3) .0302(8) Uani d . 1 . . C
O61C 1.0507(3) .2991(2) .7278(3) .0468(8) Uani d . 1 . . O
O61D .8856(3) .4590(2) .8149(2) .0387(6) Uani d . 1 . . O
H6F .8967 .4272 .8708 .058 Uiso calc R 1 . . H
O71A .3825(3) .7818(2) .6482(2) .0401(6) Uani d . 1 . . O
O71B .4783(3) .5892(3) .6526(3) .0572(9) Uani d . 1 . . O
H7B .4131 .5898 .6518 .086 Uiso calc R 1 . . H
C711 .4713(4) .6965(3) .6501(3) .0312(8) Uani d . 1 . . C
C712 .5906(3) .6984(3) .6516(3) .0270(7) Uani d . 1 . . C
H71A .6666 .6576 .5834 .032 Uiso calc R 1 . . H
N777 .5790(3) .8212(3) .6438(3) .0376(8) Uani d . 1 . . N
H77A .6510 .8240 .6392 .056 Uiso calc R 1 . . H
H77B .5111 .8598 .7055 .056 Uiso calc R 1 . . H
H77C .5680 .8536 .5822 .056 Uiso calc R 1 . . H
C713 .6097(4) .6352(3) .7557(3) .0324(8) Uani d . 1 . . C
H71B .6373 .5523 .7462 .039 Uiso calc R 1 . . H
H71C .6787 .6486 .7593 .039 Uiso calc R 1 . . H
C714 .4890(4) .6733(3) .8671(3) .0429(10) Uani d . 1 . . C
H71D .4715 .7523 .8833 .051 Uiso calc R 1 . . H
H71E .4162 .6748 .8578 .051 Uiso calc R 1 . . H
C715 .4956(4) .5986(3) .9683(3) .0329(8) Uani d . 1 . . C
O71C .5668(3) .4991(2) .9635(2) .0443(7) Uani d . 1 . . O
O71D .4088(3) .6557(2) 1.0626(2) .0459(7) Uani d . 1 . . O
H7F .4135 .6140 1.1170 .069 Uiso calc R 1 . . H
O81A .6027(3) .7434(2) .3993(2) .0404(6) Uani d . 1 . . O
O81B .7564(4) .8013(3) .2601(3) .0618(10) Uani d . 1 . . O
H8B .7294 .8519 .3060 .093 Uiso calc R 1 . . H
C811 .6904(4) .7324(3) .3057(3) .0333(8) Uani d . 1 . . C
C812 .7377(4) .6371(3) .2228(3) .0292(7) Uani d . 1 . . C
H812 .8308 .5942 .2002 .035 Uiso calc R 1 . . H
N888 .6689(3) .5565(3) .2860(3) .0304(7) Uani d . 1 . . N
H88A .7017 .4946 .2430 .046 Uiso calc R 1 . . H
H88B .5847 .5926 .3035 .046 Uiso calc R 1 . . H
H88C .6789 .5339 .3496 .046 Uiso calc R 1 . . H
C813 .7192(4) .6863(3) .1156(3) .0333(8) Uani d . 1 . . C
H81A .7374 .6224 .0719 .040 Uiso calc R 1 . . H
H81B .7823 .7223 .0695 .040 Uiso calc R 1 . . H
C814 .5837(4) .7757(3) .1374(3) .0370(9) Uani d . 1 . . C
H81C .5218 .7371 .1753 .044 Uiso calc R 1 . . H
H81D .5612 .8346 .1889 .044 Uiso calc R 1 . . H
C815 .5697(5) .8343(5) .0336(4) .0550(13) Uani d . 1 . . C
O81C .6571(4) .8227(7) -.0583(4) .163(4) Uani d . 1 . . O
O81D .4519(3) .8995(3) .0523(3) .0501(8) Uani d . 1 . . O
H8E .4502 .9294 -.0076 .075 Uiso calc R 1 . . H
OW1 .3168(4) .1925(3) .5882(3) .0419(7) Uani d . 1 . . O
H1WA .360(5) .158(4) .627(4) .053(15) Uiso d . 1 . . H
H1WB .250(6) .237(5) .630(4) .049(16) Uiso d . 1 . . H
OW2 .9207(4) .7206(3) .8310(3) .0481(8) Uani d . 1 . . O
H2WA .923(6) .736(6) .768(6) .08(2) Uiso d . 1 . . H
H2WB .830(8) .761(6) .868(6) .09(2) Uiso d . 1 . . H

loop_
_atom_site_aniso_label
_atom_site_aniso_U_11
_atom_site_aniso_U_22
_atom_site_aniso_U_33
_atom_site_aniso_U_12
_atom_site_aniso_U_13
_atom_site_aniso_U_23
S1 .0270(5) .0313(5) .0249(4) -.0124(4) -.0109(4) .0043(3)
O11 .0422(19) .179(5) .0380(18) -.041(2) -.0208(16) .001(2)
O12 .059(2) .072(2) .0251(14) -.0240(18) -.0102(14) .0018(14)
O13 .059(2) .0401(19) .112(3) -.0244(18) -.001(2) -.002(2)
O14 .0498(18) .0435(16) .0388(16) .0011(14) -.0241(14) -.0082(12)
S2 .0283(5) .0254(4) .0307(5) -.0069(4) -.0140(4) .0029(3)
O21 .0381(16) .0532(18) .0358(15) -.0128(14) -.0115(13) .0058(13)
O22 .082(3) .0257(16) .084(3) -.0119(18) .006(2) .0108(16)
O23 .0404(19) .123(3) .064(2) -.003(2) -.0311(18) -.038(2)
O24 .0289(14) .0405(15) .0461(16) -.0089(12) -.0173(12) -.0071(12)
S3 .0245(4) .0271(4) .0226(4) -.0096(3) -.0108(3) .0018(3)
O31 .0393(16) .0369(15) .0616(19) -.0185(13) -.0174(15) -.0058(13)
O32 .0451(16) .0292(13) .0422(15) -.0039(12) -.0268(14) .0033(11)
O33 .0536(18) .0429(15) .0289(14) -.0151(14) -.0246(13) .0046(11)
O34 .0305(14) .0636(19) .0287(14) -.0178(14) -.0090(12) .0020(13)
S4 .0236(4) .0341(5) .0228(4) -.0099(4) -.0086(4) .0011(3)
O41 .054(2) .061(2) .059(2) -.0228(17) -.0369(17) .0208(16)
O42 .0436(17) .0622(19) .0422(16) -.0312(15) -.0191(14) .0183(14)
O43 .0361(16) .0592(19) .0431(17) -.0219(14) .0027(13) -.0224(14)
O44 .0369(16) .065(2) .0551(19) -.0127(15) -.0137(14) -.0281(16)
O11A .0399(17) .0531(17) .0392(16) -.0149(14) -.0037(14) -.0084(13)
O11B .061(2) .0537(19) .0466(17) -.0331(17) -.0036(16) -.0151(15)
C111 .034(2) .038(2) .0285(19) -.0107(17) -.0138(17) .0021(15)
C112 .0304(19) .045(2) .0225(17) -.0180(17) -.0112(15) .0018(15)
N111 .0335(16) .0327(16) .0250(15) -.0114(13) -.0091(13) .0033(12)
C113 .042(2) .042(2) .031(2) -.0190(18) -.0136(18) .0001(16)
C114 .051(3) .086(4) .046(3) -.037(3) -.026(2) .029(3)
C115 .042(2) .053(2) .040(2) -.032(2) -.0243(19) .0186(19)
O11D .070(2) .078(2) .0426(17) -.0568(19) -.0292(16) .0224(15)
O11C .0518(18) .0529(18) .0469(17) -.0335(15) -.0295(15) .0184(14)
O21A .0470(18) .0455(16) .0598(19) -.0174(14) -.0356(15) .0092(14)
O21B .062(2) .0388(17) .100(3) -.0188(16) -.048(2) -.0034(17)
C211 .037(2) .0332(19) .0289(19) -.0134(17) -.0178(17) .0076(15)
C212 .0315(19) .0305(18) .0289(18) -.0135(16) -.0150(16) .0090(14)
N222 .0316(16) .0326(16) .0265(15) -.0134(13) -.0121(13) .0010(12)
C213 .055(3) .053(3) .034(2) -.025(2) -.024(2) .0109(18)
C214 .196(9) .052(3) .039(3) .011(4) -.049(4) .004(2)
C215 .087(4) .057(3) .027(2) -.028(3) -.029(2) .000(2)
O21C .079(2) .0387(17) .0361(16) -.0241(16) -.0167(16) .0016(13)
O21D .164(5) .0371(18) .0453(19) -.027(2) -.056(3) .0137(15)
O31A .0347(16) .0433(16) .064(2) -.0095(13) -.0273(15) .0055(14)
O31B .063(2) .0405(17) .093(3) -.0283(15) -.057(2) .0166(16)
C311 .033(2) .0311(19) .0315(19) -.0108(17) -.0188(16) .0095(15)
C312 .0284(18) .0257(17) .0245(17) -.0103(15) -.0129(14) .0026(13)
N333 .0301(16) .0280(15) .0264(15) -.0134(13) -.0113(13) .0054(12)
C313 .040(2) .042(2) .0260(18) -.0232(18) -.0162(17) .0124(15)
C314 .058(3) .056(3) .039(2) -.037(2) -.033(2) .0214(19)
C315 .049(2) .031(2) .038(2) -.0184(18) -.0276(19) .0074(16)
O31C .108(3) .0401(17) .061(2) -.0380(19) -.061(2) .0140(15)
O31D .082(2) .0365(15) .0491(17) -.0299(15) -.0453(17) .0113(13)
O41A .0578(18) .0497(16) .0244(13) -.0305(15) -.0087(13) -.0022(11)
O41B .075(2) .0622(19) .0323(15) -.0480(18) -.0099(14) -.0054(13)
C411 .036(2) .041(2) .0241(18) -.0192(17) -.0141(17) .0020(15)
C412 .0257(18) .038(2) .0242(17) -.0127(16) -.0133(15) .0025(14)
N444 .0345(17) .0288(15) .0263(15) -.0071(13) -.0157(13) .0007(12)
C413 .0299(19) .0326(18) .0230(17) -.0106(15) -.0126(15) .0006(14)
C414 .0289(19) .0383(19) .0252(18) -.0134(16) -.0126(15) .0049(15)
C415 .0301(18) .0256(17) .0327(19) -.0104(14) -.0176(16) .0029(14)
O41C .0363(15) .0456(15) .0356(15) -.0213(13) -.0201(13) .0131(12)
O41D .0334(15) .0524(17) .0384(15) -.0159(13) -.0232(13) .0148(12)
O51A .0432(16) .0427(15) .0257(14) -.0182(13) -.0085(13) -.0037(11)
O51B .062(2) .068(2) .0406(17) -.0471(18) -.0078(15) -.0036(15)
C511 .035(2) .0334(19) .0254(18) -.0141(16) -.0163(17) .0038(14)
C512 .0214(16) .0280(17) .0250(17) -.0076(14) -.0079(14) -.0001(13)
N555 .0363(17) .0231(15) .0297(16) -.0089(13) -.0139(14) .0031(12)
C513 .035(2) .0279(17) .0228(17) -.0077(15) -.0114(15) -.0020(13)
C514 .0310(19) .0350(19) .0278(18) -.0118(16) -.0105(16) .0052(15)
C515 .034(2) .0284(18) .036(2) -.0153(15) -.0187(17) .0046(15)
O51C .0392(16) .0562(18) .0399(16) -.0278(14) -.0227(14) .0225(13)
O51D .0359(15) .0493(17) .0443(16) -.0212(13) -.0236(13) .0109(13)
O61A .0320(14) .0397(15) .0474(16) -.0090(13) -.0222(13) .0025(12)
O61B .0413(17) .0384(16) .0598(19) -.0158(13) -.0276(15) -.0015(13)
C611 .0307(19) .0356(19) .0177(15) -.0112(17) -.0107(14) .0011(13)
C612 .0241(18) .0311(18) .0261(17) -.0080(15) -.0104(15) .0025(14)
N666 .0296(17) .0415(19) .0396(18) -.0201(15) -.0165(15) .0175(15)
C613 .0252(17) .0253(17) .0270(17) -.0038(14) -.0140(15) .0023(13)
C614 .0294(19) .0298(17) .0298(18) -.0081(15) -.0136(16) .0021(14)
C615 .0303(19) .0290(18) .0315(18) -.0150(16) -.0128(16) .0070(14)
O61C .0449(17) .0364(16) .0388(16) -.0050(14) -.0164(14) .0147(12)
O61D .0437(16) .0430(15) .0268(13) -.0129(13) -.0180(12) .0057(11)
O71A .0324(14) .0413(15) .0475(16) -.0118(13) -.0223(13) .0071(12)
O71B .059(2) .0361(16) .102(3) -.0207(15) -.054(2) .0036(17)
C711 .033(2) .034(2) .0304(19) -.0128(17) -.0173(16) .0024(15)
C712 .0232(17) .0284(18) .0264(17) -.0088(14) -.0100(14) .0024(14)
N777 .0368(18) .0367(18) .045(2) -.0216(15) -.0191(16) .0092(14)
C713 .0268(19) .036(2) .0290(19) -.0112(16) -.0110(16) .0061(15)
C714 .047(2) .037(2) .029(2) -.0063(18) -.0131(18) .0038(16)
C715 .043(2) .030(2) .0287(19) -.0155(17) -.0174(17) .0034(15)
O71C .0547(18) .0313(15) .0336(15) -.0073(14) -.0169(14) .0018(11)
O71D .064(2) .0346(14) .0272(14) -.0131(14) -.0155(14) .0023(11)
O81A .0417(16) .0386(14) .0350(15) -.0119(13) -.0125(14) -.0055(11)
O81B .087(3) .066(2) .0490(19) -.056(2) -.0179(18) -.0039(16)
C811 .038(2) .0345(19) .036(2) -.0157(17) -.0231(18) .0053(15)
C812 .0293(19) .0290(18) .0292(18) -.0100(15) -.0142(15) .0027(14)
N888 .0336(17) .0269(15) .0292(15) -.0095(13) -.0138(14) -.0004(12)
C813 .033(2) .0348(19) .0262(18) -.0077(16) -.0116(16) -.0021(14)
C814 .036(2) .039(2) .033(2) -.0116(17) -.0173(18) .0063(16)
C815 .041(3) .071(3) .031(2) -.006(2) -.013(2) .008(2)
O81C .049(3) .262(8) .042(2) .029(4) -.006(2) .050(3)
O81D .0449(18) .0574(19) .0390(16) -.0075(15) -.0243(14) .0092(14)
OW1 .0484(19) .0441(17) .0383(16) -.0157(15) -.0234(16) -.0020(14)
OW2 .053(2) .0576(19) .0414(18) -.0277(17) -.0232(16) .0089(15)

loop_
_atom_type_symbol
_atom_type_description
_atom_type_scat_dispersion_real
_atom_type_scat_dispersion_imag
_atom_type_scat_source
C C .0033 .0016 'International Tables Vol C Tables 4.2.6.8 and 6.1.1.4'
H H .0000 .0000 'International Tables Vol C Tables 4.2.6.8 and 6.1.1.4'
O O .0106 .0060 'International Tables Vol C Tables 4.2.6.8 and 6.1.1.4'
N N .0061 .0033 'International Tables Vol C Tables 4.2.6.8 and 6.1.1.4'
Cl Cl .1484 .1585 'International Tables Vol C Tables 4.2.6.8 and 6.1.1.4'

loop_
_geom_angle_atom_site_label_1
_geom_angle_atom_site_label_2
_geom_angle_atom_site_label_3
_geom_angle
O11 S1 O13 113.0(3)
O11 S1 O12 108.1(2)
O13 S1 O12 110.2(2)
O11 S1 O14 107.6(2)
O13 S1 O14 105.4(2)
O12 S1 O14 112.48(19)
O21 S2 O22 109.7(2)
O21 S2 O23 109.7(2)
O22 S2 O23 109.7(3)
O21 S2 O24 110.34(17)
O22 S2 O24 109.5(2)
O23 S2 O24 107.82(18)
O31 S3 O33 111.49(18)
O31 S3 O32 110.60(18)
O33 S3 O32 108.29(16)
O31 S3 O34 107.75(18)
O33 S3 O34 107.75(17)
O32 S3 O34 110.94(17)
O43 S4 O41 112.1(2)
O43 S4 O42 111.36(19)
O41 S4 O42 108.39(19)
O43 S4 O44 106.62(18)
O41 S4 O44 108.2(2)
O42 S4 O44 110.1(2)
C111 O11B H1B 109.5
O11A C111 O11B 124.9(4)
O11A C111 C112 123.0(4)
O11B C111 C112 112.0(3)
N111 C112 C111 108.8(3)
N111 C112 C113 112.0(3)
C111 C112 C113 116.3(3)
N111 C112 H112 106.4
C111 C112 H112 106.4
C113 C112 H112 106.4
C112 N111 H11A 109.5
C112 N111 H11B 109.5
H11A N111 H11B 109.5
C112 N111 H11C 109.5
H11A N111 H11C 109.5
H11B N111 H11C 109.5
C114 C113 C112 113.9(3)
C114 C113 H11D 108.8
C112 C113 H11D 108.8
C114 C113 H11E 108.8
C112 C113 H11E 108.8
H11D C113 H11E 107.7
C113 C114 C115 111.5(4)
C113 C114 H11F 109.3
C115 C114 H11F 109.3
C113 C114 H11G 109.3
C115 C114 H11G 109.3
H11F C114 H11G 108.0
O11C C115 O11D 122.1(4)
O11C C115 C114 122.6(4)
O11D C115 C114 115.3(4)
C115 O11D H1H 109.5
C211 O21B H2B 109.5
O21A C211 O21B 126.0(4)
O21A C211 C212 122.1(3)
O21B C211 C212 111.8(3)
N222 C212 C211 109.2(3)
N222 C212 C213 107.3(3)
C211 C212 C213 110.8(3)
N222 C212 H21A 109.8
C211 C212 H21A 109.8
C213 C212 H21A 109.8
C212 N222 H22A 109.5
C212 N222 H22B 109.5
H22A N222 H22B 109.5
C212 N222 H22C 109.5
H22A N222 H22C 109.5
H22B N222 H22C 109.5
C214 C213 C212 111.5(4)
C214 C213 H21B 109.3
C212 C213 H21B 109.3
C214 C213 H21C 109.3
C212 C213 H21C 109.3
H21B C213 H21C 108.0
C213 C214 C215 118.0(5)
C213 C214 H21D 107.8
C215 C214 H21D 107.8
C213 C214 H21E 107.8
C215 C214 H21E 107.8
H21D C214 H21E 107.1
O21C C215 O21D 124.9(4)
O21C C215 C214 119.3(4)
O21D C215 C214 115.7(4)
C215 O21D H2F 109.5
C311 O31B H3B 109.5
O31A C311 O31B 124.8(4)
O31A C311 C312 123.4(3)
O31B C311 C312 111.8(3)
N333 C312 C311 107.7(3)
N333 C312 C313 112.4(3)
C311 C312 C313 109.8(3)
N333 C312 H31A 109.0
C311 C312 H31A 109.0
C313 C312 H31A 109.0
C312 N333 H33A 109.5
C312 N333 H33B 109.5
H33A N333 H33B 109.5
C312 N333 H33C 109.5
H33A N333 H33C 109.5
H33B N333 H33C 109.5
C314 C313 C312 114.3(3)
C314 C313 H31B 108.7
C312 C313 H31B 108.7
C314 C313 H31C 108.7
C312 C313 H31C 108.7
H31B C313 H31C 107.6
C315 C314 C313 111.6(3)
C315 C314 H31D 109.3
C313 C314 H31D 109.3
C315 C314 H31E 109.3
C313 C314 H31E 109.3
H31D C314 H31E 108.0
O31C C315 O31D 122.1(3)
O31C C315 C314 123.7(4)
O31D C315 C314 114.2(3)
C315 O31D H3F 109.5
C411 O41B H4B 109.5
O41A C411 O41B 125.2(4)
O41A C411 C412 123.3(3)
O41B C411 C412 111.5(3)
N444 C412 C411 108.5(3)
N444 C412 C413 112.9(3)
C411 C412 C413 111.5(3)
N444 C412 H41A 107.9
C411 C412 H41A 107.9
C413 C412 H41A 107.9
C412 N444 H44A 109.5
C412 N444 H44B 109.5
H44A N444 H44B 109.5
C412 N444 H44C 109.5
H44A N444 H44C 109.5
H44B N444 H44C 109.5
C414 C413 C412 113.0(3)
C414 C413 H41B 109.0
C412 C413 H41B 109.0
C414 C413 H41C 109.0
C412 C413 H41C 109.0
H41B C413 H41C 107.8
C415 C414 C413 115.2(3)
C415 C414 H41D 108.5
C413 C414 H41D 108.5
C415 C414 H41E 108.5
C413 C414 H41E 108.5
H41D C414 H41E 107.5
O41C C415 O41D 123.7(3)
O41C C415 C414 125.2(3)
O41D C415 C414 111.1(3)
C415 O41D H4F 109.5
C511 O51B H5B 109.5
O51A C511 O51B 126.8(4)
O51A C511 C512 123.3(3)
O51B C511 C512 109.8(3)
N555 C512 C511 109.3(3)
N555 C512 C513 112.6(3)
C511 C512 C513 111.0(3)
N555 C512 H51A 107.9
C511 C512 H51A 107.9
C513 C512 H51A 107.9
C512 N555 H55A 109.5
C512 N555 H55B 109.5
H55A N555 H55B 109.5
C512 N555 H55C 109.5
H55A N555 H55C 109.5
H55B N555 H55C 109.5
C514 C513 C512 115.2(3)
C514 C513 H51B 108.5
C512 C513 H51B 108.5
C514 C513 H51C 108.5
C512 C513 H51C 108.5
H51B C513 H51C 107.5
C515 C514 C513 113.8(3)
C515 C514 H51D 108.8
C513 C514 H51D 108.8
C515 C514 H51E 108.8
C513 C514 H51E 108.8
H51D C514 H51E 107.7
O51C C515 O51D 123.4(3)
O51C C515 C514 123.3(3)
O51D C515 C514 113.3(3)
C515 O51D H5F 109.5
C611 O61B H6B 109.5
O61A C611 O61B 124.7(4)
O61A C611 C612 123.8(3)
O61B C611 C612 111.5(3)
N666 C612 C611 108.2(3)
N666 C612 C613 111.1(3)
C611 C612 C613 111.7(3)
N666 C612 H61A 108.6
C611 C612 H61A 108.6
C613 C612 H61A 108.6
C612 N666 H66A 109.5
C612 N666 H66B 109.5
H66A N666 H66B 109.5
C612 N666 H66C 109.5
H66A N666 H66C 109.5
H66B N666 H66C 109.5
C614 C613 C612 113.0(3)
C614 C613 H61B 109.0
C612 C613 H61B 109.0
C614 C613 H61C 109.0
C612 C613 H61C 109.0
H61B C613 H61C 107.8
C615 C614 C613 114.2(3)
C615 C614 H61D 108.7
C613 C614 H61D 108.7
C615 C614 H61E 108.7
C613 C614 H61E 108.7
H61D C614 H61E 107.6
O61C C615 O61D 124.0(3)
O61C C615 C614 124.2(3)
O61D C615 C614 111.9(3)
C615 O61D H6F 109.5
C711 O71B H7B 109.5
O71A C711 O71B 125.1(4)
O71A C711 C712 124.1(3)
O71B C711 C712 110.8(3)
N777 C712 C711 108.0(3)
N777 C712 C713 113.2(3)
C711 C712 C713 111.7(3)
N777 C712 H71A 107.9
C711 C712 H71A 107.9
C713 C712 H71A 107.9
C712 N777 H77A 109.5
C712 N777 H77B 109.5
H77A N777 H77B 109.5
C712 N777 H77C 109.5
H77A N777 H77C 109.5
H77B N777 H77C 109.5
C714 C713 C712 113.8(3)
C714 C713 H71B 108.8
C712 C713 H71B 108.8
C714 C713 H71C 108.8
C712 C713 H71C 108.8
H71B C713 H71C 107.7
C715 C714 C713 115.4(3)
C715 C714 H71D 108.4
C713 C714 H71D 108.4
C715 C714 H71E 108.4
C713 C714 H71E 108.4
H71D C714 H71E 107.5
O71C C715 O71D 124.4(3)
O71C C715 C714 125.0(3)
O71D C715 C714 110.5(3)
C715 O71D H7F 109.5
C811 O81B H8B 109.5
O81A C811 O81B 125.0(4)
O81A C811 C812 123.9(3)
O81B C811 C812 111.0(3)
N888 C812 C811 106.9(3)
N888 C812 C813 113.2(3)
C811 C812 C813 112.1(3)
N888 C812 H812 108.1
C811 C812 H812 108.1
C813 C812 H812 108.1
C812 N888 H88A 109.5
C812 N888 H88B 109.5
H88A N888 H88B 109.5
C812 N888 H88C 109.5
H88A N888 H88C 109.5
H88B N888 H88C 109.5
C812 C813 C814 114.7(3)
C812 C813 H81A 108.6
C814 C813 H81A 108.6
C812 C813 H81B 108.6
C814 C813 H81B 108.6
H81A C813 H81B 107.6
C815 C814 C813 114.9(3)
C815 C814 H81C 108.6
C813 C814 H81C 108.6
C815 C814 H81D 108.6
C813 C814 H81D 108.6
H81C C814 H81D 107.5
O81C C815 O81D 122.0(4)
O81C C815 C814 124.2(4)
O81D C815 C814 113.8(4)
C815 O81D H8E 109.5
H1WA OW1 H1WB 106(5)
H2WA OW2 H2WB 93(6)

loop_
_geom_bond_atom_site_label_1
_geom_bond_atom_site_label_2
_geom_bond_site_symmetry_2
_geom_bond_distance
_geom_bond_publ_flag
S1 O11 . 1.443(4) ?
S1 O13 . 1.445(4) ?
S1 O12 . 1.449(3) ?
S1 O14 . 1.480(3) ?
S2 O21 . 1.449(3) ?
S2 O22 . 1.453(3) ?
S2 O23 . 1.464(4) ?
S2 O24 . 1.468(3) ?
S3 O31 . 1.451(3) ?
S3 O33 . 1.466(3) ?
S3 O32 . 1.467(3) ?
S3 O34 . 1.479(3) ?
S4 O43 . 1.456(3) ?
S4 O41 . 1.459(3) ?
S4 O42 . 1.465(3) ?
S4 O44 . 1.472(3) ?
O11A C111 . 1.213(5) yes
O11B C111 . 1.301(5) yes
O11B H1B . .8200 ?
C111 C112 . 1.505(5) ?
C112 N111 . 1.476(5) ?
C112 C113 . 1.522(5) ?
C112 H112 . .9800 ?
N111 H11A . .8900 ?
N111 H11B . .8900 ?
N111 H11C . .8900 ?
C113 C114 . 1.491(6) ?
C113 H11D . .9700 ?
C113 H11E . .9700 ?
C114 C115 . 1.520(6) ?
C114 H11F . .9700 ?
C114 H11G . .9700 ?
C115 O11C . 1.202(5) yes
C115 O11D . 1.306(5) yes
O11D H1H . .8200 ?
O21A C211 . 1.207(5) yes
O21B C211 . 1.296(5) yes
O21B H2B . .8200 ?
C211 C212 . 1.522(5) ?
C212 N222 . 1.476(5) ?
C212 C213 . 1.544(5) ?
C212 H21A . .9800 ?
N222 H22A . .8900 ?
N222 H22B . .8900 ?
N222 H22C . .8900 ?
C213 C214 . 1.466(7) ?
C213 H21B . .9700 ?
C213 H21C . .9700 ?
C214 C215 . 1.513(7) ?
C214 H21D . .9700 ?
C214 H21E . .9700 ?
C215 O21C . 1.158(6) yes
C215 O21D . 1.323(6) yes
O21D H2F . .8200 ?
O31A C311 . 1.195(5) yes
O31B C311 . 1.311(5) yes
O31B H3B . .8200 ?
C311 C312 . 1.514(5) ?
C312 N333 . 1.481(4) ?
C312 C313 . 1.528(5) ?
C312 H31A . .9800 ?
N333 H33A . .8900 ?
N333 H33B . .8900 ?
N333 H33C . .8900 ?
C313 C314 . 1.508(6) ?
C313 H31B . .9700 ?
C313 H31C . .9700 ?
C314 C315 . 1.507(5) ?
C314 H31D . .9700 ?
C314 H31E . .9700 ?
C315 O31C . 1.216(5) yes
C315 O31D . 1.284(5) yes
O31D H3F . .8200 ?
O41A C411 . 1.197(5) yes
O41B C411 . 1.317(5) yes
O41B H4B . .8200 ?
C411 C412 . 1.518(5) ?
C412 N444 . 1.493(5) ?
C412 C413 . 1.533(5) ?
C412 H41A . .9800 ?
N444 H44A . .8900 ?
N444 H44B . .8900 ?
N444 H44C . .8900 ?
C413 C414 . 1.515(5) ?
C413 H41B . .9700 ?
C413 H41C . .9700 ?
C414 C415 . 1.496(5) ?
C414 H41D . .9700 ?
C414 H41E . .9700 ?
C415 O41C . 1.216(5) yes
C415 O41D . 1.301(5) yes
O41D H4F . .8200 ?
O51A C511 . 1.198(4) yes
O51B C511 . 1.297(5) yes
O51B H5B . .8200 ?
C511 C512 . 1.512(5) ?
C512 N555 . 1.480(5) ?
C512 C513 . 1.539(5) ?
C512 H51A . .9800 ?
N555 H55A . .8900 ?
N555 H55B . .8900 ?
N555 H55C . .8900 ?
C513 C514 . 1.511(5) ?
C513 H51B . .9700 ?
C513 H51C . .9700 ?
C514 C515 . 1.504(5) ?
C514 H51D . .9700 ?
C514 H51E . .9700 ?
C515 O51C . 1.227(5) yes
C515 O51D . 1.290(5) yes
O51D H5F . .8200 ?
O61A C611 . 1.204(4) yes
O61B C611 . 1.310(5) yes
O61B H6B . .8200 ?
C611 C612 . 1.515(5) ?
C612 N666 . 1.498(5) ?
C612 C613 . 1.530(5) ?
C612 H61A . .9800 ?
N666 H66A . .8900 ?
N666 H66B . .8900 ?
N666 H66C . .8900 ?
C613 C614 . 1.522(5) ?
C613 H61B . .9700 ?
C613 H61C . .9700 ?
C614 C615 . 1.498(5) ?
C614 H61D . .9700 ?
C614 H61E . .9700 ?
C615 O61C . 1.202(5) yes
C615 O61D . 1.307(5) yes
O61D H6F . .8200 ?
O71A C711 . 1.197(5) yes
O71B C711 . 1.313(5) yes
O71B H7B . .8200 ?
C711 C712 . 1.515(5) ?
C712 N777 . 1.482(5) ?
C712 C713 . 1.533(5) ?
C712 H71A . .9800 ?
N777 H77A . .8900 ?
N777 H77B . .8900 ?
N777 H77C . .8900 ?
C713 C714 . 1.513(5) ?
C713 H71B . .9700 ?
C713 H71C . .9700 ?
C714 C715 . 1.506(5) ?
C714 H71D . .9700 ?
C714 H71E . .9700 ?
C715 O71C . 1.197(5) yes
C715 O71D . 1.304(5) yes
O71D H7F . .8200 ?
O81A C811 . 1.199(5) yes
O81B C811 . 1.313(5) yes
O81B H8B . .8200 ?
C811 C812 . 1.521(5) ?
C812 N888 . 1.482(5) ?
C812 C813 . 1.527(5) ?
C812 H812 . .9800 ?
N888 H88A . .8900 ?
N888 H88B . .8900 ?
N888 H88C . .8900 ?
C813 C814 . 1.528(5) ?
C813 H81A . .9700 ?
C813 H81B . .9700 ?
C814 C815 . 1.489(5) ?
C814 H81C . .9700 ?
C814 H81D . .9700 ?
C815 O81C . 1.183(6) yes
C815 O81D . 1.288(6) yes
O81D H8E . .8200 ?
OW1 H1WA . .85(6) ?
OW1 H1WB . .79(6) ?
OW2 H2WA . .81(7) ?
OW2 H2WB . .94(8) ?

loop_
_geom_hbond_atom_site_label_D
_geom_hbond_atom_site_label_H
_geom_hbond_atom_site_label_A
_geom_hbond_site_symmetry_A
_geom_hbond_distance_DH
_geom_hbond_distance_HA
_geom_hbond_distance_DA
_geom_hbond_angle_DHA
O11B H1B O21C 1_564 .82 1.83 2.644(4) 175.9
O21B H2B OW2 1_445 .82 1.72 2.525(5) 164.8
O31B H3B O51C . .82 1.93 2.733(4) 165.0
O41B H4B O71C . .82 1.92 2.720(4) 163.8
O51B H5B OW1 . .82 1.70 2.495(4) 162.8
O61B H6B O41C . .82 1.86 2.657(4) 163.7
O71B H7B O11C 1_556 .82 1.78 2.591(4) 169.1
O81B H8B O31C 1_565 .82 1.81 2.625(5) 176.7
O11D H1H O34 1_554 .82 1.77 2.585(4) 173.4
O21D H2F O12 1_446 .82 1.76 2.555(4) 161.4
O31D H3F O14 1_545 .82 1.81 2.604(4) 162.2
O41D H4F O32 . .82 1.78 2.577(4) 163.5
O51D H5F O41 1_455 .82 1.78 2.595(4) 172.2
O61D H6F O42 1_556 .82 1.86 2.659(4) 165.7
O71D H7F O33 1_556 .82 1.86 2.625(4) 154.7
O81D H8E O22 1_564 .82 2.20 2.958(6) 153.2
O81D H8E O23 1_564 .82 2.39 3.081(6) 142.4
N111 H11A O24 1_554 .89 1.82 2.708(4) 171.0
N111 H11B O42 1_455 .89 2.18 2.943(5) 143.9
N111 H11C O51C . .89 2.13 2.998(4) 164.0
N222 H22A O24 . .89 1.89 2.767(4) 167.8
N222 H22B O44 1_456 .89 1.95 2.801(4) 159.5
N222 H22C O51A . .89 2.15 2.913(4) 144.1
N222 H22C O61C 1_455 .89 2.40 2.835(4) 110.1
N333 H33A O43 . .89 1.93 2.795(4) 163.6
N333 H33A O44 . .89 2.46 2.992(4) 118.9
N333 H33B O33 . .89 2.08 2.886(4) 150.6
N333 H33B O32 . .89 2.49 3.061(4) 122.0
N333 H33C O71C 1_554 .89 2.34 3.070(4) 138.9
N333 H33C O41A 1_554 .89 2.36 3.036(4) 133.2
N444 H44A O14 1_545 .89 1.92 2.804(4) 172.2
N444 H44B O23 . .89 1.94 2.797(5) 161.1
N444 H44C O21A 1_655 .89 2.23 2.922(4) 134.3
N555 H55A O31 1_545 .89 2.15 2.928(4) 146.0
N555 H55A O34 1_545 .89 2.39 3.193(4) 150.8
N555 H55B O11 1_445 .89 1.95 2.727(5) 144.6
N555 H55C O71A 1_545 .89 2.41 3.095(4) 134.3
N555 H55C O11C 1_546 .89 2.48 3.056(4) 122.6
N666 H66A O34 1_655 .89 1.92 2.798(4) 166.4
N666 H66A O33 1_655 .89 2.59 3.254(4) 132.0
N666 H66B O13 . .89 2.02 2.844(5) 154.1
N666 H66C O21C 1_664 .89 2.03 2.807(4) 144.8
N777 H77A O13 . .89 2.20 2.962(5) 143.2
N777 H77A O14 . .89 2.21 2.992(5) 146.7
N777 H77B O22 1_565 .89 1.97 2.830(5) 162.4
N777 H77B O21 1_565 .89 2.62 3.084(5) 113.6
N777 H77C O31C 1_565 .89 2.43 3.160(5) 139.6
N888 H88A O43 . .89 1.84 2.717(4) 168.8
N888 H88B O31 . .89 1.95 2.827(4) 170.3
N888 H88C O41C . .89 2.40 3.084(4) 133.7
N888 H88C O61A . .89 2.48 3.151(4) 132.9
OW1 H1WA O21 . .85(6) 1.88(6) 2.732(4) 175(5)
OW1 H1WB O61C 1_455 .79(6) 2.07(6) 2.803(5) 155(5)
OW2 H2WA O11 . .81(7) 1.96(7) 2.706(5) 151(6)
OW2 H2WB O81C 1_556 .94(8) 1.78(8) 2.725(6) 174(6)

loop_
_geom_torsion_atom_site_label_1
_geom_torsion_atom_site_label_2
_geom_torsion_atom_site_label_3
_geom_torsion_atom_site_label_4
_geom_torsion
_geom_torsion_publ_flag
O11A C111 C112 N111 -1.9(5) yes
O11B C111 C112 N111 176.9(3) ?
O11A C111 C112 C113 125.7(4) ?
O11B C111 C112 C113 -55.6(5) ?
N111 C112 C113 C114 61.3(5) yes
C111 C112 C113 C114 -64.6(5) ?
C112 C113 C114 C115 175.1(4) yes
C113 C114 C115 O11C -61.4(7) yes
C113 C114 C115 O11D 120.7(5) yes
O21A C211 C212 N222 -29.5(5) yes
O21B C211 C212 N222 154.0(3) ?
O21A C211 C212 C213 88.5(4) ?
O21B C211 C212 C213 -88.0(4) ?
N222 C212 C213 C214 -172.2(6) yes
C211 C212 C213 C214 68.6(6) ?
C212 C213 C214 C215 -167.5(7) yes
C213 C214 C215 O21C -179.0(7) yes
C213 C214 C215 O21D -1.8(11) yes
O31A C311 C312 N333 -16.3(5) yes
O31B C311 C312 N333 165.0(3) ?
O31A C311 C312 C313 106.4(4) ?
O31B C311 C312 C313 -72.4(4) ?
N333 C312 C313 C314 -64.6(4) yes
C311 C312 C313 C314 175.6(3) ?
C312 C313 C314 C315 -161.4(3) yes
C313 C314 C315 O31C 49.6(6) yes
C313 C314 C315 O31D -129.7(4) yes
O41A C411 C412 N444 -1.3(5) yes
O41B C411 C412 N444 179.9(3) ?
O41A C411 C412 C413 123.7(4) ?
O41B C411 C412 C413 -55.1(4) ?
N444 C412 C413 C414 67.1(4) yes
C411 C412 C413 C414 -55.3(4) ?
C412 C413 C414 C415 177.5(3) yes
C413 C414 C415 O41C -19.5(5) yes
C413 C414 C415 O41D 161.5(3) yes
O51A C511 C512 N555 -18.2(5) yes
O51B C511 C512 N555 163.2(3) ?
O51A C511 C512 C513 106.6(4) ?
O51B C511 C512 C513 -72.0(4) ?
N555 C512 C513 C514 78.2(4) yes
C511 C512 C513 C514 -44.6(4) ?
C512 C513 C514 C515 170.2(3) yes
C513 C514 C515 O51C -41.7(5) yes
C513 C514 C515 O51D 139.9(3) yes
O61A C611 C612 N666 -6.3(5) yes
O61B C611 C612 N666 175.9(3) ?
O61A C611 C612 C613 116.3(4) ?
O61B C611 C612 C613 -61.4(4) ?
N666 C612 C613 C614 62.9(4) yes
C611 C612 C613 C614 -58.1(4) ?
C612 C613 C614 C615 -179.7(3) yes
C613 C614 C615 O61C -13.5(5) yes
C613 C614 C615 O61D 167.4(3) yes
O71A C711 C712 N777 -3.1(5) yes
O71B C711 C712 N777 177.7(3) ?
O71A C711 C712 C713 122.0(4) ?
O71B C711 C712 C713 -57.2(4) ?
N777 C712 C713 C714 72.2(4) yes
C711 C712 C713 C714 -50.0(4) ?
C712 C713 C714 C715 168.9(3) yes
C713 C714 C715 O71C -22.9(6) yes
C713 C714 C715 O71D 159.9(4) yes
O81A C811 C812 N888 -7.9(5) yes
O81B C811 C812 N888 173.5(3) ?
O81A C811 C812 C813 116.8(4) ?
O81B C811 C812 C813 -61.9(4) ?
N888 C812 C813 C814 72.0(4) yes
C811 C812 C813 C814 -49.1(5) ?
C812 C813 C814 C815 173.0(4) yes
C813 C814 C815 O81C -6.8(9) yes
C813 C814 C815 O81D 172.8(4) yes

loop_
_cod_related_entry_id
_cod_related_entry_database
_cod_related_entry_code
1 ChemSpider 30654655
